data_7226826
loop_
_publ_author_name
'Du, Jian-Long'
'Li, Chao-Ping'
'Gao, Ju-Ping'
'Zhang, Xiao-Ying'
'Jing, Xu'
'Mu, Yajuan'
'Li, Li-Jun'

_publ_section_title
;
 Zn(II) and Cd(II) coordination networks based on N-donor ligand:
 synthesis, crystal structures, and sensing of nitroaromatic explosives
;
_journal_name_full 'RSC Adv.'
_journal_paper_doi 10.1039/C6RA22875E
_journal_year 2016
_chemical_formula_moiety 'C18 H16 Cd N14 O2'
_chemical_formula_sum 'C18 H16 Cd N14 O2'
_chemical_formula_weight 572.85
_chemical_name_systematic
; 
 ? 
;
_space_group_IT_number 2
_symmetry_cell_setting triclinic
_symmetry_space_group_name_Hall '-P 1'
_symmetry_space_group_name_H-M 'P -1'
_atom_sites_solution_hydrogens geom
_atom_sites_solution_primary direct
_atom_sites_solution_secondary difmap
_audit_creation_method SHELXL-97
_audit_update_record
;
2016-08-09 deposited with the CCDC.
2016-10-19 downloaded from the CCDC.
;
_cell_angle_alpha 99.045(2)
_cell_angle_beta 98.024(2)
_cell_angle_gamma 110.369(2)
_cell_formula_units_Z 1
_cell_length_a 7.5563(8)
_cell_length_b 7.7340(8)
_cell_length_c 9.5778(16)
_cell_measurement_reflns_used 3269
_cell_measurement_temperature 296(2)
_cell_measurement_theta_max 28.41
_cell_measurement_theta_min 2.88
_cell_volume 506.66(11)
_computing_cell_refinement 'Bruker SAINT'
_computing_data_collection 'Bruker APEX2'
_computing_data_reduction 'Bruker SAINT'
_computing_molecular_graphics 'Bruker SHELXTL'
_computing_publication_material 'Bruker SHELXTL'
_computing_structure_refinement 'SHELXL-97 (Sheldrick, 1997)'
_computing_structure_solution 'SHELXS-97 (Sheldrick, 1990)'
_diffrn_ambient_temperature 296(2)
_diffrn_measured_fraction_theta_full 0.991
_diffrn_measured_fraction_theta_max 0.991
_diffrn_measurement_device_type 'Bruker APEX-II CCD'
_diffrn_measurement_method '\f and \w scans'
_diffrn_radiation_monochromator graphite
_diffrn_radiation_source 'fine-focus sealed tube'
_diffrn_radiation_type MoK\a
_diffrn_radiation_wavelength 0.71073
_diffrn_reflns_av_R_equivalents 0.0097
_diffrn_reflns_av_sigmaI/netI 0.0175
_diffrn_reflns_limit_h_max 10
_diffrn_reflns_limit_h_min -5
_diffrn_reflns_limit_k_max 10
_diffrn_reflns_limit_k_min -10
_diffrn_reflns_limit_l_max 12
_diffrn_reflns_limit_l_min -12
_diffrn_reflns_number 3816
_diffrn_reflns_theta_full 28.42
_diffrn_reflns_theta_max 28.42
_diffrn_reflns_theta_min 2.20
_diffrn_standards_number 0
_exptl_absorpt_coefficient_mu 1.132
_exptl_absorpt_correction_T_max 0.8668
_exptl_absorpt_correction_T_min 0.8396
_exptl_absorpt_correction_type multi-scan
_exptl_absorpt_process_details SADABS
_exptl_crystal_colour colorless
_exptl_crystal_density_diffrn 1.877
_exptl_crystal_density_method 'not measured'
_exptl_crystal_description block
_exptl_crystal_F_000 286
_exptl_crystal_size_max 0.16
_exptl_crystal_size_mid 0.15
_exptl_crystal_size_min 0.13
_refine_diff_density_max 0.339
_refine_diff_density_min -0.437
_refine_diff_density_rms 0.062
_refine_ls_extinction_method none
_refine_ls_goodness_of_fit_ref 1.085
_refine_ls_hydrogen_treatment mixed
_refine_ls_matrix_type full
_refine_ls_number_parameters 160
_refine_ls_number_reflns 2523
_refine_ls_number_restraints 0
_refine_ls_restrained_S_all 1.085
_refine_ls_R_factor_all 0.0187
_refine_ls_R_factor_gt 0.0184
_refine_ls_shift/su_max 0.000
_refine_ls_shift/su_mean 0.000
_refine_ls_structure_factor_coef Fsqd
_refine_ls_weighting_details 'calc w=1/[\s^2^(Fo^2^)+(0.0260P)^2^+0.1771P] where P=(Fo^2^+2Fc^2^)/3'
_refine_ls_weighting_scheme calc
_refine_ls_wR_factor_gt 0.0474
_refine_ls_wR_factor_ref 0.0477
_reflns_number_gt 2498
_reflns_number_total 2523
_reflns_threshold_expression >2sigma(I)
_cod_data_source_file c6ra22875e2.cif
_cod_data_source_block 4
_cod_depositor_comments
;
The following automatic conversions were performed:

'_symmetry_cell_setting' value 'Triclinic' changed to 'triclinic'
according to
/usr/data/users/saulius/crontab/automatic-downloads/rss-feeds/RSC/lib/dictionaries/cif_core.dic
dictionary named 'cif_core.dic' version 2.4.2 from 2011-04-26.

'_exptl_absorpt_correction_type' value 'Multi-scan' changed to
'multi-scan' according to
/usr/data/users/saulius/crontab/automatic-downloads/rss-feeds/RSC/lib/dictionaries/cif_core.dic
dictionary named 'cif_core.dic' version 2.4.2 from 2011-04-26.

Automatic conversion script
Id: cif_fix_values 4268 2015-11-12 08:31:59Z antanas 
;
_cod_original_sg_symbol_H-M P-1
_cod_database_code 7226826

loop_
_symmetry_equiv_pos_as_xyz
'x, y, z'
'-x, -y, -z'

loop_
_atom_site_label
_atom_site_type_symbol
_atom_site_fract_x
_atom_site_fract_y
_atom_site_fract_z
_atom_site_U_iso_or_equiv
_atom_site_adp_type
_atom_site_occupancy
_atom_site_symmetry_multiplicity
_atom_site_calc_flag
_atom_site_refinement_flags
Cd1 Cd 0.5000 1.5000 1.5000 0.02149(6) Uani 1 2 d S
N1 N 0.4448(2) 1.33137(18) 1.26702(14) 0.0259(3) Uani 1 1 d .
N2 N 0.3427(2) 1.28404(19) 1.02781(15) 0.0293(3) Uani 1 1 d .
N3 N 0.31589(19) 1.11657(17) 1.06752(13) 0.0225(2) Uani 1 1 d .
N4 N -0.25719(19) 0.38743(18) 0.56979(14) 0.0260(3) Uani 1 1 d .
N5 N -0.3211(2) 0.20310(19) 0.50303(16) 0.0300(3) Uani 1 1 d .
N6 N -0.1989(2) 0.13219(19) 0.55249(16) 0.0297(3) Uani 1 1 d .
N7 N -0.0513(2) 0.26627(19) 0.65379(15) 0.0282(3) Uani 1 1 d .
O1W O 0.30150(17) 1.25055(16) 1.58683(14) 0.0313(2) Uani 1 1 d .
H1WB H 0.2744 1.1272 1.5509 0.047 Uiso 1 1 d R
H1WA H 0.2040 1.2641 1.6269 0.047 Uiso 1 1 d R
C1 C 0.3781(2) 1.1480(2) 1.21049(16) 0.0257(3) Uani 1 1 d .
H1 H 0.3749 1.0550 1.2621 0.031 Uiso 1 1 calc R
C2 C 0.4202(3) 1.4079(2) 1.15110(17) 0.0289(3) Uani 1 1 d .
H2 H 0.4555 1.5373 1.1586 0.035 Uiso 1 1 calc R
C3 C 0.2223(2) 0.9421(2) 0.96311(15) 0.0220(3) Uani 1 1 d .
C4 C 0.1125(2) 0.9408(2) 0.83390(16) 0.0262(3) Uani 1 1 d .
H4 H 0.1048 1.0523 0.8144 0.031 Uiso 1 1 calc R
C5 C 0.0145(2) 0.7706(2) 0.73442(16) 0.0252(3) Uani 1 1 d .
H5 H -0.0586 0.7685 0.6472 0.030 Uiso 1 1 calc R
C6 C 0.0238(2) 0.6028(2) 0.76299(16) 0.0222(3) Uani 1 1 d .
C7 C 0.1399(2) 0.6082(2) 0.89179(17) 0.0271(3) Uani 1 1 d .
H7 H 0.1508 0.4975 0.9105 0.033 Uiso 1 1 calc R
C8 C 0.2389(2) 0.7780(2) 0.99209(17) 0.0274(3) Uani 1 1 d .
H8 H 0.3157 0.7814 1.0781 0.033 Uiso 1 1 calc R
C9 C -0.0924(2) 0.4210(2) 0.66163(16) 0.0220(3) Uani 1 1 d .

loop_
_atom_site_aniso_label
_atom_site_aniso_U_11
_atom_site_aniso_U_22
_atom_site_aniso_U_33
_atom_site_aniso_U_23
_atom_site_aniso_U_13
_atom_site_aniso_U_12
Cd1 0.02473(8) 0.01817(8) 0.01874(8) -0.00052(5) -0.00036(5) 0.00856(6)
N1 0.0317(7) 0.0214(6) 0.0211(6) 0.0007(5) 0.0018(5) 0.0090(5)
N2 0.0404(8) 0.0203(6) 0.0237(6) 0.0050(5) 0.0014(6) 0.0092(6)
N3 0.0260(6) 0.0187(6) 0.0198(6) 0.0021(5) 0.0016(5) 0.0068(5)
N4 0.0257(6) 0.0190(6) 0.0286(6) -0.0016(5) -0.0019(5) 0.0088(5)
N5 0.0294(7) 0.0206(6) 0.0343(7) -0.0006(5) 0.0000(6) 0.0079(5)
N6 0.0317(7) 0.0214(6) 0.0331(7) 0.0011(5) 0.0025(6) 0.0102(5)
N7 0.0284(7) 0.0226(6) 0.0315(7) 0.0009(5) 0.0004(5) 0.0116(5)
O1W 0.0310(6) 0.0196(5) 0.0420(7) 0.0041(5) 0.0115(5) 0.0077(5)
C1 0.0325(8) 0.0222(7) 0.0197(6) 0.0029(5) 0.0020(6) 0.0091(6)
C2 0.0386(9) 0.0206(7) 0.0240(7) 0.0034(6) 0.0019(6) 0.0096(6)
C3 0.0220(6) 0.0202(7) 0.0197(6) 0.0001(5) 0.0017(5) 0.0061(5)
C4 0.0303(8) 0.0221(7) 0.0229(7) 0.0042(6) 0.0004(6) 0.0081(6)
C5 0.0272(7) 0.0232(7) 0.0207(6) 0.0026(5) -0.0006(6) 0.0072(6)
C6 0.0209(6) 0.0210(7) 0.0221(6) 0.0000(5) 0.0032(5) 0.0072(5)
C7 0.0312(8) 0.0220(7) 0.0268(7) 0.0025(6) -0.0004(6) 0.0122(6)
C8 0.0308(8) 0.0254(7) 0.0229(7) 0.0020(6) -0.0033(6) 0.0116(6)
C9 0.0220(7) 0.0204(6) 0.0223(6) 0.0019(5) 0.0041(5) 0.0079(5)

loop_
_atom_type_symbol
_atom_type_description
_atom_type_scat_dispersion_real
_atom_type_scat_dispersion_imag
_atom_type_scat_source
C C 0.0033 0.0016 'International Tables Vol C Tables 4.2.6.8 and 6.1.1.4'
H H 0.0000 0.0000 'International Tables Vol C Tables 4.2.6.8 and 6.1.1.4'
Cd Cd -0.8075 1.2024 'International Tables Vol C Tables 4.2.6.8 and 6.1.1.4'
N N 0.0061 0.0033 'International Tables Vol C Tables 4.2.6.8 and 6.1.1.4'
O O 0.0106 0.0060 'International Tables Vol C Tables 4.2.6.8 and 6.1.1.4'

loop_
_geom_angle_atom_site_label_1
_geom_angle_atom_site_label_2
_geom_angle_atom_site_label_3
_geom_angle
_geom_angle_site_symmetry_1
_geom_angle_site_symmetry_3
N1 Cd1 N1 180.000(1) 2_688 .
N1 Cd1 O1W 83.62(5) 2_688 .
N1 Cd1 O1W 96.38(5) . .
N1 Cd1 O1W 96.38(5) 2_688 2_688
N1 Cd1 O1W 83.62(5) . 2_688
O1W Cd1 O1W 180.000(1) . 2_688
N1 Cd1 N4 90.29(5) 2_688 1_666
N1 Cd1 N4 89.71(5) . 1_666
O1W Cd1 N4 84.75(5) . 1_666
O1W Cd1 N4 95.25(5) 2_688 1_666
N1 Cd1 N4 89.71(5) 2_688 2_577
N1 Cd1 N4 90.29(5) . 2_577
O1W Cd1 N4 95.25(5) . 2_577
O1W Cd1 N4 84.75(5) 2_688 2_577
N4 Cd1 N4 180.000(1) 1_666 2_577
C1 N1 C2 103.59(13) . .
C1 N1 Cd1 132.07(11) . .
C2 N1 Cd1 121.71(10) . .
C2 N2 N3 102.71(12) . .
C1 N3 N2 109.79(12) . .
C1 N3 C3 129.73(13) . .
N2 N3 C3 120.37(12) . .
C9 N4 N5 105.37(12) . .
C9 N4 Cd1 146.11(10) . 1_444
N5 N4 Cd1 107.68(9) . 1_444
N6 N5 N4 108.77(13) . .
N5 N6 N7 110.17(13) . .
C9 N7 N6 104.49(13) . .
Cd1 O1W H1WB 124.5 . .
Cd1 O1W H1WA 119.6 . .
H1WB O1W H1WA 110.0 . .
N1 C1 N3 109.54(13) . .
N1 C1 H1 125.2 . .
N3 C1 H1 125.2 . .
N2 C2 N1 114.37(14) . .
N2 C2 H2 122.8 . .
N1 C2 H2 122.8 . .
C8 C3 C4 121.16(14) . .
C8 C3 N3 120.34(13) . .
C4 C3 N3 118.49(13) . .
C5 C4 C3 118.88(14) . .
C5 C4 H4 120.6 . .
C3 C4 H4 120.6 . .
C4 C5 C6 121.04(14) . .
C4 C5 H5 119.5 . .
C6 C5 H5 119.5 . .
C5 C6 C7 119.11(14) . .
C5 C6 C9 120.57(13) . .
C7 C6 C9 120.28(14) . .
C8 C7 C6 120.29(14) . .
C8 C7 H7 119.9 . .
C6 C7 H7 119.9 . .
C3 C8 C7 119.46(14) . .
C3 C8 H8 120.3 . .
C7 C8 H8 120.3 . .
N7 C9 N4 111.19(13) . .
N7 C9 C6 124.29(14) . .
N4 C9 C6 124.46(13) . .

loop_
_geom_bond_atom_site_label_1
_geom_bond_atom_site_label_2
_geom_bond_distance
_geom_bond_site_symmetry_2
Cd1 N1 2.3023(13) 2_688
Cd1 N1 2.3023(13) .
Cd1 O1W 2.3456(12) .
Cd1 O1W 2.3456(12) 2_688
Cd1 N4 2.3503(13) 1_666
Cd1 N4 2.3503(13) 2_577
N1 C1 1.320(2) .
N1 C2 1.357(2) .
N2 C2 1.310(2) .
N2 N3 1.3628(18) .
N3 C1 1.3384(19) .
N3 C3 1.4262(18) .
N4 C9 1.3375(19) .
N4 N5 1.3500(18) .
N4 Cd1 2.3503(13) 1_444
N5 N6 1.300(2) .
N6 N7 1.3551(19) .
N7 C9 1.331(2) .
O1W H1WB 0.9006 .
O1W H1WA 0.9060 .
C1 H1 0.9300 .
C2 H2 0.9300 .
C3 C8 1.384(2) .
C3 C4 1.387(2) .
C4 C5 1.385(2) .
C4 H4 0.9300 .
C5 C6 1.391(2) .
C5 H5 0.9300 .
C6 C7 1.396(2) .
C6 C9 1.471(2) .
C7 C8 1.387(2) .
C7 H7 0.9300 .
C8 H8 0.9300 .

loop_
_geom_torsion_atom_site_label_1
_geom_torsion_atom_site_label_2
_geom_torsion_atom_site_label_3
_geom_torsion_atom_site_label_4
_geom_torsion
_geom_torsion_site_symmetry_1
N1 Cd1 N1 C1 -66(100) 2_688
O1W Cd1 N1 C1 -19.08(16) .
O1W Cd1 N1 C1 160.92(16) 2_688
N4 Cd1 N1 C1 65.61(15) 1_666
N4 Cd1 N1 C1 -114.39(15) 2_577
N1 Cd1 N1 C2 92(100) 2_688
O1W Cd1 N1 C2 139.31(13) .
O1W Cd1 N1 C2 -40.69(13) 2_688
N4 Cd1 N1 C2 -136.00(13) 1_666
N4 Cd1 N1 C2 44.00(13) 2_577
C2 N2 N3 C1 -0.09(18) .
C2 N2 N3 C3 176.36(14) .
C9 N4 N5 N6 -0.47(18) .
Cd1 N4 N5 N6 -172.86(11) 1_444
N4 N5 N6 N7 0.37(19) .
N5 N6 N7 C9 -0.12(18) .
C2 N1 C1 N3 -0.26(18) .
Cd1 N1 C1 N3 160.94(11) .
N2 N3 C1 N1 0.23(19) .
C3 N3 C1 N1 -175.79(15) .
N3 N2 C2 N1 -0.1(2) .
C1 N1 C2 N2 0.2(2) .
Cd1 N1 C2 N2 -163.45(12) .
C1 N3 C3 C8 -21.3(2) .
N2 N3 C3 C8 163.04(15) .
C1 N3 C3 C4 157.58(16) .
N2 N3 C3 C4 -18.1(2) .
C8 C3 C4 C5 1.6(2) .
N3 C3 C4 C5 -177.31(14) .
C3 C4 C5 C6 0.5(2) .
C4 C5 C6 C7 -2.4(2) .
C4 C5 C6 C9 175.30(14) .
C5 C6 C7 C8 2.3(2) .
C9 C6 C7 C8 -175.43(15) .
C4 C3 C8 C7 -1.7(2) .
N3 C3 C8 C7 177.17(15) .
C6 C7 C8 C3 -0.3(3) .
N6 N7 C9 N4 -0.19(18) .
N6 N7 C9 C6 177.19(14) .
N5 N4 C9 N7 0.40(18) .
Cd1 N4 C9 N7 167.33(15) 1_444
N5 N4 C9 C6 -176.96(14) .
Cd1 N4 C9 C6 -10.0(3) 1_444
C5 C6 C9 N7 157.78(16) .
C7 C6 C9 N7 -24.5(2) .
C5 C6 C9 N4 -25.2(2) .
C7 C6 C9 N4 152.51(16) .
